data_7250257
loop_
_publ_author_name
'Matsuda, Yumi'
'Asai, Rentaro'
'Moriguchi, Jumpei'
'Akutagawa, Tomoyuki'
'Masuya-Suzuki, Atsuko'
'Tsunashima, Ryo'

_publ_section_title
;
 Synthesis, crystallographic study and solid-state properties of
 metal-free perovskites with P-atom containing A-site cations
;
_journal_issue 18
_journal_name_full CrystEngComm
_journal_page_first 2824
_journal_page_last 2829
_journal_paper_doi 10.1039/D5CE00177C
_journal_volume 27
_journal_year 2025
_chemical_formula_moiety '3(Br), N, 2(C7)'
_chemical_formula_sum 'C14 Br3 N'
_chemical_formula_weight 421.88
_space_group_crystal_system cubic
_space_group_IT_number 221
_space_group_name_Hall '-P 4 2 3'
_space_group_name_H-M_alt 'P m -3 m'
_atom_sites_solution_primary dual
_audit_creation_date 2025-01-08
_audit_creation_method
;
Olex2 1.5
(compiled 2024.02.16 svn.r378c4104 for OlexSys, GUI svn.r6928)
;
_audit_update_record
;
2025-02-17 deposited with the CCDC.	2025-04-07 downloaded from the CCDC.
;
_cell_angle_alpha 90
_cell_angle_beta 90
_cell_angle_gamma 90
_cell_formula_units_Z 1
_cell_length_a 7.0146(4)
_cell_length_b 7.0146(4)
_cell_length_c 7.0146(4)
_cell_measurement_reflns_used 341
_cell_measurement_temperature 415
_cell_measurement_theta_max 18.9030
_cell_measurement_theta_min 2.8900
_cell_volume 345.15(3)
_computing_cell_refinement 'CrysAlisPro 1.171.42.49 (Rigaku OD, 2022)'
_computing_data_collection 'CrysAlisPro 1.171.42.49 (Rigaku OD, 2022)'
_computing_data_reduction 'CrysAlisPro 1.171.42.49 (Rigaku OD, 2022)'
_computing_molecular_graphics 'Olex2 1.5 (Dolomanov et al., 2009)'
_computing_publication_material 'Olex2 1.5 (Dolomanov et al., 2009)'
_computing_structure_refinement 'SHELXL 2018/3 (Sheldrick, 2015)'
_computing_structure_solution 'SHELXT 2018/2 (Sheldrick, 2018)'
_diffrn_ambient_environment air
_diffrn_ambient_temperature 415
_diffrn_detector 'Hybrid Pixel Array Detector'
_diffrn_detector_area_resol_mean 10.0000
_diffrn_detector_type HyPix
_diffrn_measured_fraction_theta_full 1.000
_diffrn_measured_fraction_theta_max 0.925
_diffrn_measurement_details
;
List of Runs (angles in degrees, time in seconds):

  # Type    Start    End  Width  t~exp~   \w     \q     \k     \f   Frames
#--------------------------------------------------------------------------
  1  \w    -64.00  11.00   0.25    2.20    --   -5.68 -59.00  26.00  300
  2  \w    -16.00  39.00   0.25    2.20    --    6.15 -99.00   0.00  220
;
_diffrn_measurement_device 'four-circle diffractometer'
_diffrn_measurement_device_type 'XtaLAB Synergy R, DW system, HyPix'
_diffrn_measurement_method '\w scans'
_diffrn_orient_matrix_type 'CrysAlisPro convention (1999,Acta A55,543-557)'
_diffrn_orient_matrix_UB_11 0.0636938000
_diffrn_orient_matrix_UB_12 -0.0084625000
_diffrn_orient_matrix_UB_13 -0.0780531000
_diffrn_orient_matrix_UB_21 0.0599602000
_diffrn_orient_matrix_UB_22 0.0700337000
_diffrn_orient_matrix_UB_23 0.0413157000
_diffrn_orient_matrix_UB_31 0.0506777000
_diffrn_orient_matrix_UB_32 -0.0723661000
_diffrn_orient_matrix_UB_33 0.0494114000
_diffrn_radiation_monochromator mirror
_diffrn_radiation_probe x-ray
_diffrn_radiation_type 'Mo K\a'
_diffrn_radiation_wavelength 0.71073
_diffrn_reflns_av_R_equivalents 0.0309
_diffrn_reflns_av_unetI/netI 0.0201
_diffrn_reflns_Laue_measured_fraction_full 1.000
_diffrn_reflns_Laue_measured_fraction_max 0.925
_diffrn_reflns_limit_h_max 8
_diffrn_reflns_limit_h_min -8
_diffrn_reflns_limit_k_max 7
_diffrn_reflns_limit_k_min -9
_diffrn_reflns_limit_l_max 2
_diffrn_reflns_limit_l_min -8
_diffrn_reflns_number 1544
_diffrn_reflns_point_group_measured_fraction_full 1.000
_diffrn_reflns_point_group_measured_fraction_max 0.925
_diffrn_reflns_theta_full 25.242
_diffrn_reflns_theta_max 30.606
_diffrn_reflns_theta_min 2.904
_diffrn_source 'Rotating-anode X-ray tube'
_diffrn_source_type 'Rigaku (Mo) X-ray Source'
_exptl_absorpt_coefficient_mu 8.744
_exptl_absorpt_correction_T_max 0.538
_exptl_absorpt_correction_T_min 0.323
_exptl_absorpt_correction_type gaussian
_exptl_absorpt_process_details
;
CrysAlisPro 1.171.42.49 (Rigaku Oxford Diffraction, 2022)
Numerical absorption correction based on gaussian integration over
a multifaceted crystal model
Empirical absorption correction using spherical harmonics,
implemented in SCALE3 ABSPACK scaling algorithm.
;
_exptl_crystal_colour 'clear light orange'
_exptl_crystal_colour_lustre clear
_exptl_crystal_colour_modifier light
_exptl_crystal_colour_primary orange
_exptl_crystal_density_diffrn 2.030
_exptl_crystal_description block
_exptl_crystal_F_000 196
_exptl_crystal_size_max 0.27
_exptl_crystal_size_mid 0.19
_exptl_crystal_size_min 0.16
_refine_diff_density_max 0.742
_refine_diff_density_min -0.433
_refine_diff_density_rms 0.134
_refine_ls_extinction_method none
_refine_ls_goodness_of_fit_ref 1.101
_refine_ls_hydrogen_treatment undef
_refine_ls_matrix_type full
_refine_ls_number_parameters 10
_refine_ls_number_reflns 135
_refine_ls_number_restraints 0
_refine_ls_restrained_S_all 1.101
_refine_ls_R_factor_all 0.1203
_refine_ls_R_factor_gt 0.0729
_refine_ls_shift/su_max 0.000
_refine_ls_shift/su_mean 0.000
_refine_ls_structure_factor_coef Fsqd
_refine_ls_weighting_details 'w=1/[\s^2^(Fo^2^)+(0.1586P)^2^+0.0619P] where P=(Fo^2^+2Fc^2^)/3'
_refine_ls_weighting_scheme calc
_refine_ls_wR_factor_gt 0.2556
_refine_ls_wR_factor_ref 0.2999
_reflns_Friedel_coverage 0.000
_reflns_number_gt 58
_reflns_number_total 135
_reflns_threshold_expression 'I > 2\s(I)'
_cod_data_source_file d5ce00177c2.cif
_cod_data_source_block pta-br_425_1
_cod_depositor_comments 'Adding full bibliography for 7250254--7250270.cif.'
_cod_original_cell_volume 345.15(6)
_cod_database_code 7250257
_shelx_shelxl_version_number 2018/3
_chemical_oxdiff_formula C6H18N3Br3P
_shelx_space_group_comment
;
The symmetry employed for this shelxl refinement is uniquely defined
by the following loop, which should always be used as a source of
symmetry information in preference to the above space-group names.
They are only intended as comments.
;
_shelx_estimated_absorpt_t_max 0.335
_shelx_estimated_absorpt_t_min 0.201
_olex2_refinement_description
;
;
_olex2_submission_special_instructions 'No special instructions were received'
_oxdiff_exptl_absorpt_empirical_details
;
Empirical correction (ABSPACK) includes:
- Absorption correction using spherical harmonics
- Frame scaling
;
_oxdiff_exptl_absorpt_empirical_full_max 1.630
_oxdiff_exptl_absorpt_empirical_full_min 0.767

loop_
_space_group_symop_operation_xyz
'x, y, z'
'-x, -y, z'
'-x, y, -z'
'x, -y, -z'
'z, x, y'
'z, -x, -y'
'-z, -x, y'
'-z, x, -y'
'y, z, x'
'-y, z, -x'
'y, -z, -x'
'-y, -z, x'
'y, x, -z'
'-y, -x, -z'
'y, -x, z'
'-y, x, z'
'x, z, -y'
'-x, z, y'
'-x, -z, -y'
'x, -z, y'
'z, y, -x'
'z, -y, x'
'-z, y, x'
'-z, -y, -x'
'-x, -y, -z'
'x, y, -z'
'x, -y, z'
'-x, y, z'
'-z, -x, -y'
'-z, x, y'
'z, x, -y'
'z, -x, y'
'-y, -z, -x'
'y, -z, x'
'-y, z, x'
'y, z, -x'
'-y, -x, z'
'y, x, z'
'-y, x, -z'
'y, -x, -z'
'-x, -z, y'
'x, -z, -y'
'x, z, y'
'-x, z, -y'
'-z, -y, x'
'-z, y, -x'
'z, -y, -x'
'z, y, x'

loop_
_atom_site_label
_atom_site_type_symbol
_atom_site_fract_x
_atom_site_fract_y
_atom_site_fract_z
_atom_site_U_iso_or_equiv
_atom_site_adp_type
_atom_site_occupancy
_atom_site_site_symmetry_order
_atom_site_calc_flag
_atom_site_refinement_flags_posn
_atom_site_refinement_flags_adp
_atom_site_refinement_flags_occupancy
_atom_site_disorder_assembly
_atom_site_disorder_group
Br01 Br 0.500000 0.000000 0.000000 0.177(3) Uani 1 16 d S T P . .
N1 N 0.000000 0.000000 0.000000 0.159(13) Uani 1 48 d S T P . .
C2 C 0.759(2) 0.500000 0.500000 0.151(6) Uani 1 8 d S T P . .
C1 C 0.6473(12) 0.3527(12) 0.3527(12) 0.167(6) Uani 1 6 d S T P . .

loop_
_atom_site_aniso_label
_atom_site_aniso_U_11
_atom_site_aniso_U_22
_atom_site_aniso_U_33
_atom_site_aniso_U_23
_atom_site_aniso_U_13
_atom_site_aniso_U_12
Br01 0.169(3) 0.182(3) 0.182(3) 0.000 0.000 0.000
N1 0.159(13) 0.159(13) 0.159(13) 0.000 0.000 0.000
C2 0.108(10) 0.173(9) 0.173(9) 0.000 0.000 0.000
C1 0.167(6) 0.167(6) 0.167(6) -0.005(7) 0.005(7) 0.005(7)

loop_
_atom_type_symbol
_atom_type_description
_atom_type_scat_dispersion_real
_atom_type_scat_dispersion_imag
_atom_type_scat_source
Br Br -0.2901 2.4595 'International Tables Vol C Tables 4.2.6.8 and 6.1.1.4'
C C 0.0033 0.0016 'International Tables Vol C Tables 4.2.6.8 and 6.1.1.4'
N N 0.0061 0.0033 'International Tables Vol C Tables 4.2.6.8 and 6.1.1.4'

loop_
_exptl_crystal_face_index_h
_exptl_crystal_face_index_k
_exptl_crystal_face_index_l
_exptl_crystal_face_perp_dist
3 -9 4 0.0880
9 2 4 0.0635
0 9 -3 0.0824
-8 3 -5 0.0862
-8 -5 -3 0.0857
3 -6 8 0.0940
-7 7 1 0.0893
-1 4 -9 0.0546
7 -6 -5 0.0660
-10 2 1 0.0824

loop_
_geom_angle_atom_site_label_1
_geom_angle_atom_site_label_2
_geom_angle_atom_site_label_3
_geom_angle
_geom_angle_site_symmetry_1
_geom_angle_site_symmetry_3
_geom_angle_publ_flag
C1 C2 C1 123.8(16) . 4_566 ?
C1 C2 C1 77.2(7) . 26_556 ?
C1 C2 C1 77.2(7) 4_566 26_556 ?
C1 C2 C1 77.2(7) 4_566 27_565 ?
C1 C2 C1 123.8(16) 27_565 26_556 ?
C1 C2 C1 77.2(7) . 27_565 ?
C2 C1 C2 101.5(10) . 33_666 ?
C2 C1 C2 101.5(10) . 29_666 ?
C2 C1 C2 101.5(10) 33_666 29_666 ?

loop_
_geom_bond_atom_site_label_1
_geom_bond_atom_site_label_2
_geom_bond_distance
_geom_bond_site_symmetry_2
_geom_bond_publ_flag
C2 C1 1.656(7) . ?
C2 C1 1.656(7) 27_565 ?
C2 C1 1.656(7) 26_556 ?
C2 C1 1.656(7) 4_566 ?

loop_
_geom_torsion_atom_site_label_1
_geom_torsion_atom_site_label_2
_geom_torsion_atom_site_label_3
_geom_torsion_atom_site_label_4
_geom_torsion
_geom_torsion_site_symmetry_1
_geom_torsion_site_symmetry_2
_geom_torsion_site_symmetry_3
_geom_torsion_site_symmetry_4
_geom_torsion_publ_flag
C1 C2 C1 C2 52.2(8) 4_566 . . 33_666 ?
C1 C2 C1 C2 -52.2(8) 4_566 . . 29_666 ?
C1 C2 C1 C2 12.6(13) 26_556 . . 29_666 ?
C1 C2 C1 C2 116.96(19) 26_556 . . 33_666 ?
C1 C2 C1 C2 -12.6(13) 27_565 . . 33_666 ?
C1 C2 C1 C2 -116.96(19) 27_565 . . 29_666 ?

loop_
_exptl_oxdiff_crystal_face_indexfrac_h
_exptl_oxdiff_crystal_face_indexfrac_k
_exptl_oxdiff_crystal_face_indexfrac_l
_exptl_oxdiff_crystal_face_x
_exptl_oxdiff_crystal_face_y
_exptl_oxdiff_crystal_face_z
2.6616 -8.6356 4.0010 -0.0697 -0.2799 0.9575
8.6283 2.4825 4.1483 0.2048 0.8626 0.4626
-0.3246 9.4423 -2.9163 0.1270 0.5213 -0.8438
-7.8797 2.8085 -5.2577 -0.1153 -0.4930 -0.8624
-7.9545 -5.0489 -3.0254 -0.2278 -0.9555 -0.1872
2.8640 -5.7132 7.5275 -0.3568 0.0826 0.9305
-6.7652 7.1222 1.1690 -0.5824 0.1414 -0.8005
-0.9205 4.0377 -8.9649 0.6069 -0.1428 -0.7818
6.5135 -5.5719 -4.9471 0.8482 -0.2041 0.4889
-9.6499 1.6369 1.4339 -0.7404 -0.4047 -0.5366
